data_4518202
loop_
_publ_author_name
'See, Xin Yi'
'Wen, Xuelan'
'Wheeler, T. Alexander'
'Klein, Channing K.'
'Goodpaster, Jason D.'
'Reiner, Benjamin R.'
'Tonks, Ian A.'

_publ_section_title
;
 Iterative Supervised Principal Component Analysis Driven Ligand Design
 for Regioselective Ti-Catalyzed Pyrrole Synthesis
;
_journal_issue 22
_journal_name_full 'ACS Catalysis'
_journal_page_first 13504
_journal_page_last 13517
_journal_paper_doi 10.1021/acscatal.0c03939
_journal_volume 10
_journal_year 2020
_chemical_formula_moiety 'C80 H78 Cl N2 O3 P3 Ti2'
_chemical_formula_sum 'C80 H78 Cl N2 O3 P3 Ti2'
_chemical_formula_weight 1339.60
_chemical_name_common Ti(NtBu)(O^P)3Ti(NtBu)Cl
_space_group_crystal_system monoclinic
_space_group_IT_number 14
_space_group_name_Hall '-P 2ybc'
_space_group_name_H-M_alt 'P 1 21/c 1'
_atom_sites_solution_hydrogens geom
_audit_creation_method SHELXL-2018/3
_cell_angle_alpha 90
_cell_angle_beta 114.010(4)
_cell_angle_gamma 90
_cell_formula_units_Z 4
_cell_length_a 24.117(3)
_cell_length_b 15.0952(14)
_cell_length_c 20.943(2)
_cell_measurement_reflns_used 9953
_cell_measurement_temperature 125(2)
_cell_measurement_theta_max 29.7265
_cell_measurement_theta_min 2.2885
_cell_volume 6964.6(13)
_computing_cell_refinement 'SAINT, Bruker'
_computing_data_collection 'APEX3, Bruker'
_computing_data_reduction 'SAINT, Bruker'
_computing_structure_refinement 'SHELXL-2018/3 (Sheldrick, 2018)'
_computing_structure_solution 'SHELXT 2014/5 (Sheldrick, 2014)'
_diffrn_ambient_temperature 125(2)
_diffrn_measured_fraction_theta_full 0.999
_diffrn_measured_fraction_theta_max 0.999
_diffrn_measurement_device_type 'Bruker Photon-II CMOS'
_diffrn_measurement_method '\f and \w scans'
_diffrn_radiation_type MoK\a
_diffrn_radiation_wavelength 0.71073
_diffrn_reflns_av_R_equivalents 0.1029
_diffrn_reflns_av_unetI/netI 0.0386
_diffrn_reflns_Laue_measured_fraction_full 0.999
_diffrn_reflns_Laue_measured_fraction_max 0.999
_diffrn_reflns_limit_h_max 34
_diffrn_reflns_limit_h_min -34
_diffrn_reflns_limit_k_max 21
_diffrn_reflns_limit_k_min -21
_diffrn_reflns_limit_l_max 29
_diffrn_reflns_limit_l_min -29
_diffrn_reflns_number 423837
_diffrn_reflns_point_group_measured_fraction_full 0.999
_diffrn_reflns_point_group_measured_fraction_max 0.999
_diffrn_reflns_theta_full 25.242
_diffrn_reflns_theta_max 30.558
_diffrn_reflns_theta_min 2.147
_diffrn_source micro
_exptl_absorpt_coefficient_mu 0.387
_exptl_absorpt_correction_type multi-scan
_exptl_absorpt_process_details 'SADABS, R. Blessing, 1995'
_exptl_crystal_colour Orange
_exptl_crystal_density_diffrn 1.278
_exptl_crystal_description Cube
_exptl_crystal_F_000 2808
_exptl_crystal_size_max 0.100
_exptl_crystal_size_mid 0.080
_exptl_crystal_size_min 0.050
_exptl_transmission_factor_max 0.7449
_exptl_transmission_factor_min 0.7125
_refine_diff_density_max 1.025
_refine_diff_density_min -0.747
_refine_diff_density_rms 0.091
_refine_ls_extinction_method none
_refine_ls_goodness_of_fit_ref 1.227
_refine_ls_hydrogen_treatment constr
_refine_ls_matrix_type full
_refine_ls_number_parameters 899
_refine_ls_number_reflns 21340
_refine_ls_number_restraints 49
_refine_ls_restrained_S_all 1.226
_refine_ls_R_factor_all 0.0911
_refine_ls_R_factor_gt 0.0747
_refine_ls_shift/su_max 0.001
_refine_ls_shift/su_mean 0.000
_refine_ls_structure_factor_coef Fsqd
_refine_ls_weighting_details 'w=1/[\s^2^(Fo^2^)+22.2094P] where P=(Fo^2^+2Fc^2^)/3'
_refine_ls_weighting_scheme calc
_refine_ls_wR_factor_gt 0.1468
_refine_ls_wR_factor_ref 0.1525
_reflns_Friedel_coverage 0.000
_reflns_number_gt 17896
_reflns_number_total 21340
_reflns_threshold_expression 'I > 2\s(I)'
_cod_data_source_file e.cif
_cod_data_source_block 19131a_a
_cod_depositor_comments 'Adding full bibliography for 4518200--4518203.cif.'
_cod_original_cell_volume 6964.5(12)
_cod_original_sg_symbol_H-M 'P 21/c'
_cod_database_code 4518202
_shelx_shelxl_version_number 2018/3
_shelx_space_group_comment
;
The symmetry employed for this shelxl refinement is uniquely defined
by the following loop, which should always be used as a source of
symmetry information in preference to the above space-group names.
They are only intended as comments.
;
_shelx_estimated_absorpt_t_min 0.962
_shelx_estimated_absorpt_t_max 0.981

loop_
_space_group_symop_operation_xyz
'x, y, z'
'-x, y+1/2, -z+1/2'
'-x, -y, -z'
'x, -y-1/2, z-1/2'

loop_
_atom_site_label
_atom_site_type_symbol
_atom_site_fract_x
_atom_site_fract_y
_atom_site_fract_z
_atom_site_U_iso_or_equiv
_atom_site_adp_type
_atom_site_occupancy
_atom_site_site_symmetry_order
_atom_site_calc_flag
_atom_site_refinement_flags_posn
_atom_site_refinement_flags_adp
_atom_site_refinement_flags_occupancy
_atom_site_disorder_assembly
_atom_site_disorder_group
Ti1 Ti 0.77448(2) 0.58871(3) 0.20989(2) 0.01174(9) Uani 1 1 d . . . . .
C1 C 0.69502(15) 0.6256(2) 0.04995(15) 0.0251(6) Uani 1 1 d . . . . .
O1 O 0.83729(8) 0.57434(13) 0.32142(10) 0.0134(4) Uani 1 1 d . . . . .
P1 P 0.88345(3) 0.61601(5) 0.21656(4) 0.01320(13) Uani 1 1 d . . . . .
Cl1 Cl 0.87060(3) 0.37573(5) 0.37012(4) 0.02228(14) Uani 1 1 d . . . . .
N1 N 0.73068(11) 0.61002(16) 0.12372(12) 0.0171(5) Uani 1 1 d . . . . .
Ti2 Ti 0.78566(2) 0.47216(3) 0.33104(2) 0.01288(9) Uani 1 1 d . . . . .
C2 C 0.6284(2) 0.6192(5) 0.0363(3) 0.0680(16) Uani 1 1 d . . . . .
H2A H 0.603519 0.634596 -0.012540 0.102 Uiso 1 1 calc R U . . .
H2B H 0.619563 0.660343 0.067156 0.102 Uiso 1 1 calc R U . . .
H2C H 0.619013 0.558596 0.045441 0.102 Uiso 1 1 calc R U . . .
O2 O 0.72014(9) 0.55963(13) 0.26256(10) 0.0145(4) Uani 1 1 d . . . . .
P2 P 0.76232(3) 0.74348(5) 0.26597(4) 0.01456(13) Uani 1 1 d . . . . .
N2 N 0.76985(11) 0.47989(16) 0.40288(12) 0.0156(4) Uani 1 1 d . . . . .
P3 P 0.71542(4) 0.33751(5) 0.27035(4) 0.02097(16) Uani 1 1 d D . . . .
C3 C 0.7111(3) 0.5586(4) 0.0071(2) 0.079(2) Uani 1 1 d . . . . .
H3A H 0.686198 0.568776 -0.042607 0.119 Uiso 1 1 calc R U . . .
H3B H 0.703411 0.498800 0.019931 0.119 Uiso 1 1 calc R U . . .
H3C H 0.754104 0.564447 0.016175 0.119 Uiso 1 1 calc R U . . .
O3 O 0.78473(9) 0.45906(12) 0.22081(10) 0.0157(4) Uani 1 1 d . . . . .
C9 C 0.89709(12) 0.59143(17) 0.35135(14) 0.0134(5) Uani 1 1 d . . . . .
C8 C 0.74784(15) 0.5768(2) 0.48170(16) 0.0233(6) Uani 1 1 d . . . . .
H8A H 0.785809 0.609207 0.492574 0.035 Uiso 1 1 calc R U . . .
H8B H 0.737556 0.577771 0.522399 0.035 Uiso 1 1 calc R U . . .
H8C H 0.715184 0.604798 0.441875 0.035 Uiso 1 1 calc R U . . .
C7 C 0.80805(14) 0.4368(2) 0.52424(15) 0.0209(6) Uani 1 1 d . . . . .
H7A H 0.812898 0.375575 0.511718 0.031 Uiso 1 1 calc R U . . .
H7B H 0.799101 0.436881 0.565882 0.031 Uiso 1 1 calc R U . . .
H7C H 0.845642 0.469719 0.534004 0.031 Uiso 1 1 calc R U . . .
C6 C 0.69665(14) 0.4287(2) 0.44674(16) 0.0239(6) Uani 1 1 d . . . . .
H6A H 0.664013 0.454712 0.405761 0.036 Uiso 1 1 calc R U . . .
H6B H 0.685657 0.431412 0.486885 0.036 Uiso 1 1 calc R U . . .
H6C H 0.702662 0.366805 0.436969 0.036 Uiso 1 1 calc R U . . .
C5 C 0.75561(13) 0.48076(19) 0.46335(14) 0.0168(5) Uani 1 1 d . . . . .
C4 C 0.7065(3) 0.7195(4) 0.0316(2) 0.082(2) Uani 1 1 d . . . . .
H4A H 0.679507 0.732282 -0.017055 0.123 Uiso 1 1 calc R U . . .
H4B H 0.748838 0.725014 0.037635 0.123 Uiso 1 1 calc R U . . .
H4C H 0.698563 0.761634 0.062511 0.123 Uiso 1 1 calc R U . . .
C10 C 0.92889(13) 0.58782(19) 0.42419(14) 0.0175(5) Uani 1 1 d . . . . .
H10 H 0.908333 0.571520 0.452660 0.021 Uiso 1 1 calc R U . . .
C11 C 0.99028(14) 0.6080(2) 0.45476(16) 0.0219(6) Uani 1 1 d . . . . .
H11 H 1.011622 0.604712 0.504103 0.026 Uiso 1 1 calc R U . . .
C12 C 1.02086(13) 0.6330(2) 0.41401(16) 0.0211(6) Uani 1 1 d . . . . .
H12 H 1.062783 0.647492 0.435437 0.025 Uiso 1 1 calc R U . . .
C14 C 0.92823(12) 0.61528(18) 0.30988(14) 0.0146(5) Uani 1 1 d . . . . .
C13 C 0.99003(13) 0.63662(19) 0.34204(16) 0.0192(5) Uani 1 1 d . . . . .
H13 H 1.010994 0.653755 0.314195 0.023 Uiso 1 1 calc R U . . .
C15 C 0.90819(12) 0.52196(19) 0.18036(15) 0.0162(5) Uani 1 1 d . . . . .
C16 C 0.92755(13) 0.44414(19) 0.21871(16) 0.0195(5) Uani 1 1 d . . . . .
H16 H 0.932693 0.442074 0.266131 0.023 Uiso 1 1 calc R U . . .
C17 C 0.93937(14) 0.3693(2) 0.18735(17) 0.0242(6) Uani 1 1 d . . . . .
H17 H 0.952449 0.316134 0.213540 0.029 Uiso 1 1 calc R U . . .
C19 C 0.91338(15) 0.4495(2) 0.08034(17) 0.0232(6) Uani 1 1 d . . . . .
H19 H 0.909042 0.451741 0.033201 0.028 Uiso 1 1 calc R U . . .
C18 C 0.93223(14) 0.3716(2) 0.11847(18) 0.0251(6) Uani 1 1 d . . . . .
H18 H 0.940169 0.320315 0.097295 0.030 Uiso 1 1 calc R U . . .
C20 C 0.90089(13) 0.5240(2) 0.11086(15) 0.0188(5) Uani 1 1 d . . . . .
H20 H 0.887290 0.576738 0.084274 0.023 Uiso 1 1 calc R U . . .
C22 C 0.95912(13) 0.71697(19) 0.17029(15) 0.0176(5) Uani 1 1 d . . . . .
H22 H 0.985934 0.667688 0.181990 0.021 Uiso 1 1 calc R U . . .
C21 C 0.90523(13) 0.71275(18) 0.18046(14) 0.0148(5) Uani 1 1 d . . . . .
C23 C 0.97330(14) 0.7937(2) 0.14294(15) 0.0207(6) Uani 1 1 d . . . . .
H23 H 1.009903 0.796631 0.136216 0.025 Uiso 1 1 calc R U . . .
C24 C 0.93422(15) 0.8655(2) 0.12556(16) 0.0233(6) Uani 1 1 d . . . . .
H24 H 0.944088 0.917725 0.107115 0.028 Uiso 1 1 calc R U . . .
C26 C 0.86575(13) 0.78488(19) 0.16171(14) 0.0176(5) Uani 1 1 d . . . . .
H26 H 0.828553 0.781898 0.167133 0.021 Uiso 1 1 calc R U . . .
C25 C 0.88070(14) 0.86109(19) 0.13511(15) 0.0212(6) Uani 1 1 d . . . . .
H25 H 0.854055 0.910565 0.123373 0.025 Uiso 1 1 calc R U . . .
C27 C 0.68626(12) 0.61723(19) 0.28120(14) 0.0155(5) Uani 1 1 d . . . . .
C28 C 0.63727(13) 0.5866(2) 0.29466(15) 0.0211(6) Uani 1 1 d . . . . .
H28 H 0.626846 0.525497 0.289238 0.025 Uiso 1 1 calc R U . . .
C29 C 0.60413(15) 0.6452(3) 0.31583(18) 0.0307(7) Uani 1 1 d . . . . .
H29 H 0.571285 0.623847 0.325489 0.037 Uiso 1 1 calc R U . . .
C30 C 0.61817(15) 0.7353(3) 0.32323(18) 0.0296(7) Uani 1 1 d . . . . .
H30 H 0.595513 0.774845 0.338639 0.036 Uiso 1 1 calc R U . . .
C31 C 0.66524(14) 0.7666(2) 0.30801(16) 0.0242(6) Uani 1 1 d . . . . .
H31 H 0.674259 0.828177 0.311866 0.029 Uiso 1 1 calc R U . . .
C32 C 0.69971(13) 0.7084(2) 0.28697(14) 0.0171(5) Uani 1 1 d . . . . .
C33 C 0.82247(13) 0.77747(18) 0.34899(14) 0.0163(5) Uani 1 1 d . . . . .
C34 C 0.81616(14) 0.7680(2) 0.41195(15) 0.0208(6) Uani 1 1 d . . . . .
H34 H 0.779105 0.746725 0.411989 0.025 Uiso 1 1 calc R U . . .
C35 C 0.86412(15) 0.7897(2) 0.47467(16) 0.0245(6) Uani 1 1 d . . . . .
H35 H 0.859742 0.782603 0.517448 0.029 Uiso 1 1 calc R U . . .
C36 C 0.91794(15) 0.8215(2) 0.47534(16) 0.0243(6) Uani 1 1 d . . . . .
H36 H 0.950366 0.836816 0.518316 0.029 Uiso 1 1 calc R U . . .
C37 C 0.92442(14) 0.8308(2) 0.41313(16) 0.0223(6) Uani 1 1 d . . . . .
H37 H 0.961318 0.853245 0.413395 0.027 Uiso 1 1 calc R U . . .
C38 C 0.87743(13) 0.80768(19) 0.35021(15) 0.0185(5) Uani 1 1 d . . . . .
H38 H 0.882803 0.812482 0.307847 0.022 Uiso 1 1 calc R U . . .
C39 C 0.73382(14) 0.84618(19) 0.21720(15) 0.0195(6) Uani 1 1 d . . . . .
C40 C 0.76779(16) 0.9222(2) 0.2274(2) 0.0345(8) Uani 1 1 d . . . . .
H40 H 0.807525 0.924223 0.263597 0.041 Uiso 1 1 calc R U . . .
C41 C 0.74446(17) 0.9964(2) 0.1851(2) 0.0371(9) Uani 1 1 d . . . . .
H41 H 0.768894 1.047907 0.192109 0.044 Uiso 1 1 calc R U . . .
C42 C 0.68763(19) 0.9959(2) 0.13437(19) 0.0340(8) Uani 1 1 d . . . . .
H42 H 0.672268 1.046439 0.105527 0.041 Uiso 1 1 calc R U . . .
C43 C 0.6521(3) 0.9215(3) 0.1248(3) 0.075(2) Uani 1 1 d . . . . .
H43 H 0.611505 0.921209 0.090466 0.090 Uiso 1 1 calc R U . . .
C44 C 0.6758(2) 0.8472(3) 0.1653(2) 0.0641(17) Uani 1 1 d . . . . .
H44 H 0.651452 0.795404 0.157121 0.077 Uiso 1 1 calc R U . . .
C45 C 0.76672(12) 0.38662(18) 0.17999(14) 0.0157(5) Uani 1 1 d . . . . .
C46 C 0.78144(14) 0.3764(2) 0.12251(16) 0.0228(6) Uani 1 1 d . . . . .
H46 H 0.803006 0.421826 0.110948 0.027 Uiso 1 1 calc R U . . .
C47 C 0.76471(16) 0.3002(2) 0.08221(18) 0.0295(7) Uani 1 1 d . . . . .
H47 H 0.775166 0.293624 0.043357 0.035 Uiso 1 1 calc R U . . .
C48 C 0.73310(18) 0.2339(2) 0.09796(19) 0.0334(8) Uani 1 1 d . . . . .
H48 H 0.722038 0.181732 0.070200 0.040 Uiso 1 1 calc R U . . .
C49 C 0.71744(16) 0.2433(2) 0.15430(17) 0.0276(7) Uani 1 1 d . . . . .
H49 H 0.695075 0.197875 0.164596 0.033 Uiso 1 1 calc R U . . .
C50 C 0.73424(14) 0.31901(19) 0.19606(15) 0.0193(6) Uani 1 1 d . . . . .
C51 C 0.7312(3) 0.2293(4) 0.3168(5) 0.0182(13) Uani 0.598(3) 1 d D . P A 1
C52 C 0.7734(7) 0.2246(7) 0.3859(5) 0.0249(17) Uani 0.598(3) 1 d D . P A 1
H52 H 0.793315 0.276745 0.409646 0.030 Uiso 0.598(3) 1 calc R U P A 1
C53 C 0.7866(5) 0.1423(7) 0.4205(5) 0.0344(18) Uani 0.598(3) 1 d D . P A 1
H53 H 0.816680 0.138812 0.466948 0.041 Uiso 0.598(3) 1 calc R U P A 1
C54 C 0.7560(4) 0.0662(5) 0.3874(4) 0.0409(19) Uani 0.598(3) 1 d D . P A 1
H54 H 0.765464 0.010824 0.410991 0.049 Uiso 0.598(3) 1 calc R U P A 1
C55 C 0.7115(4) 0.0713(4) 0.3197(4) 0.0408(15) Uani 0.598(3) 1 d D . P A 1
H55 H 0.690038 0.019587 0.296966 0.049 Uiso 0.598(3) 1 calc R U P A 1
C56 C 0.6985(3) 0.1530(4) 0.2851(3) 0.0290(11) Uani 0.598(3) 1 d D . P A 1
H56 H 0.667010 0.156848 0.239504 0.035 Uiso 0.598(3) 1 calc R U P A 1
C51' C 0.7127(4) 0.2326(7) 0.3115(7) 0.0182(13) Uani 0.402(3) 1 d D . P A 2
C52' C 0.7643(11) 0.2145(11) 0.3704(9) 0.0249(17) Uani 0.402(3) 1 d D . P A 2
H52' H 0.795135 0.257902 0.389995 0.030 Uiso 0.402(3) 1 calc R U P A 2
C53' C 0.7700(8) 0.1298(11) 0.4008(8) 0.0344(18) Uani 0.402(3) 1 d D . P A 2
H53' H 0.804169 0.116107 0.442633 0.041 Uiso 0.402(3) 1 calc R U P A 2
C54' C 0.7259(5) 0.0672(8) 0.3694(7) 0.0409(19) Uani 0.402(3) 1 d D . P A 2
H54' H 0.731434 0.008826 0.387911 0.049 Uiso 0.402(3) 1 calc R U P A 2
C55' C 0.6736(6) 0.0874(6) 0.3116(5) 0.0408(15) Uani 0.402(3) 1 d D . P A 2
H55' H 0.642157 0.044756 0.292933 0.049 Uiso 0.402(3) 1 calc R U P A 2
C56' C 0.6673(5) 0.1705(6) 0.2810(5) 0.0290(11) Uani 0.402(3) 1 d D . P A 2
H56' H 0.632515 0.184404 0.239878 0.035 Uiso 0.402(3) 1 calc R U P A 2
C57 C 0.6370(4) 0.3484(5) 0.2308(6) 0.0162(14) Uani 0.598(3) 1 d D . P A 1
C58 C 0.6006(3) 0.3182(4) 0.2634(3) 0.0254(11) Uani 0.598(3) 1 d D . P A 1
H58 H 0.617814 0.285727 0.305901 0.030 Uiso 0.598(3) 1 calc R U P A 1
C59 C 0.5385(3) 0.3360(5) 0.2331(4) 0.0374(14) Uani 0.598(3) 1 d D . P A 1
H59 H 0.513491 0.314609 0.255044 0.045 Uiso 0.598(3) 1 calc R U P A 1
C60 C 0.5128(3) 0.3835(6) 0.1725(4) 0.0423(17) Uani 0.598(3) 1 d D . P A 1
H60 H 0.470360 0.394718 0.152292 0.051 Uiso 0.598(3) 1 calc R U P A 1
C61 C 0.5491(5) 0.4148(7) 0.1414(7) 0.038(2) Uani 0.598(3) 1 d D . P A 1
H61 H 0.531921 0.450284 0.100498 0.046 Uiso 0.598(3) 1 calc R U P A 1
C62 C 0.6101(5) 0.3955(7) 0.1685(7) 0.025(2) Uani 0.598(3) 1 d D . P A 1
H62 H 0.634036 0.414371 0.144611 0.030 Uiso 0.598(3) 1 calc R U P A 1
C57' C 0.6290(7) 0.3706(9) 0.2285(9) 0.0162(14) Uani 0.402(3) 1 d D . P A 2
C58' C 0.5917(4) 0.3556(6) 0.2635(5) 0.0254(11) Uani 0.402(3) 1 d D . P A 2
H58' H 0.607217 0.325518 0.307155 0.030 Uiso 0.402(3) 1 calc R U P A 2
C59' C 0.5315(4) 0.3848(8) 0.2347(6) 0.0374(14) Uani 0.402(3) 1 d D . P A 2
H59' H 0.506260 0.376453 0.259139 0.045 Uiso 0.402(3) 1 calc R U P A 2
C60' C 0.5096(5) 0.4254(8) 0.1710(7) 0.0423(17) Uani 0.402(3) 1 d D . P A 2
H60' H 0.468276 0.443308 0.150285 0.051 Uiso 0.402(3) 1 calc R U P A 2
C61' C 0.5460(8) 0.4406(14) 0.1365(11) 0.038(2) Uani 0.402(3) 1 d D . P A 2
H61' H 0.529567 0.468186 0.091809 0.046 Uiso 0.402(3) 1 calc R U P A 2
C62' C 0.6064(9) 0.4165(14) 0.1657(11) 0.025(2) Uani 0.402(3) 1 d D . P A 2
H62' H 0.632200 0.431166 0.143095 0.030 Uiso 0.402(3) 1 calc R U P A 2
C63 C 0.9215(2) 1.0616(3) 0.3485(2) 0.0416(9) Uani 1 1 d . . . . .
H63 H 0.934446 1.033603 0.392864 0.050 Uiso 1 1 calc R U . . .
C64 C 0.92833(16) 1.0189(2) 0.2940(2) 0.0340(8) Uani 1 1 d . . . . .
H64 H 0.946050 0.961579 0.300660 0.041 Uiso 1 1 calc R U . . .
C65 C 0.90939(16) 1.0597(2) 0.2298(2) 0.0319(8) Uani 1 1 d . . . . .
H65 H 0.914384 1.030624 0.192214 0.038 Uiso 1 1 calc R U . . .
C66 C 0.88309(16) 1.1429(2) 0.2198(2) 0.0350(8) Uani 1 1 d . . . . .
H66 H 0.869567 1.170456 0.175276 0.042 Uiso 1 1 calc R U . . .
C67 C 0.87647(16) 1.1858(2) 0.2742(2) 0.0360(8) Uani 1 1 d . . . . .
H67 H 0.858749 1.243172 0.267380 0.043 Uiso 1 1 calc R U . . .
C68 C 0.89568(18) 1.1452(3) 0.3386(2) 0.0381(9) Uani 1 1 d . . . . .
H68 H 0.891213 1.174708 0.376317 0.046 Uiso 1 1 calc R U . . .
C69 C 0.4767(4) 0.4965(6) 0.3128(4) 0.0552(17) Uani 0.598(3) 1 d D . P A 1
H69 H 0.468430 0.467125 0.269793 0.066 Uiso 0.598(3) 1 calc R U P A 1
C70 C 0.5121(4) 0.4553(7) 0.3761(5) 0.060(2) Uani 0.598(3) 1 d D . P A 1
H70 H 0.526549 0.396773 0.376041 0.072 Uiso 0.598(3) 1 calc R U P A 1
C71 C 0.5253(4) 0.4962(7) 0.4349(4) 0.059(2) Uani 0.598(3) 1 d D . P A 1
H71 H 0.551568 0.468639 0.477155 0.071 Uiso 0.598(3) 1 calc R U P A 1
C72 C 0.5015(4) 0.5811(6) 0.4374(5) 0.0624(19) Uani 0.598(3) 1 d D . P A 1
H72 H 0.508957 0.608019 0.481148 0.075 Uiso 0.598(3) 1 calc R U P A 1
C74 C 0.4541(4) 0.5791(6) 0.3134(5) 0.058(2) Uani 0.598(3) 1 d D . P A 1
H74 H 0.428897 0.606182 0.270384 0.070 Uiso 0.598(3) 1 calc R U P A 1
C73 C 0.4673(4) 0.6246(7) 0.3759(5) 0.055(2) Uani 0.598(3) 1 d D . P A 1
H73 H 0.453236 0.683363 0.376147 0.065 Uiso 0.598(3) 1 calc R U P A 1
C69' C 0.4788(5) 0.4910(9) 0.3785(6) 0.0552(17) Uani 0.402(3) 1 d D . P A 2
H69' H 0.458986 0.436814 0.359331 0.066 Uiso 0.402(3) 1 calc R U P A 2
C70' C 0.5427(6) 0.4939(11) 0.4200(8) 0.060(2) Uani 0.402(3) 1 d D . P A 2
H70' H 0.566397 0.441641 0.427244 0.072 Uiso 0.402(3) 1 calc R U P A 2
C71' C 0.5680(5) 0.5679(9) 0.4476(6) 0.059(2) Uani 0.402(3) 1 d D . P A 2
H71' H 0.610135 0.567665 0.476887 0.071 Uiso 0.402(3) 1 calc R U P A 2
C72' C 0.5371(6) 0.6471(9) 0.4369(7) 0.0624(19) Uani 0.402(3) 1 d D . P A 2
H72' H 0.558348 0.699696 0.457831 0.075 Uiso 0.402(3) 1 calc R U P A 2
C73' C 0.4472(5) 0.5690(8) 0.3672(7) 0.055(2) Uani 0.402(3) 1 d D . P A 2
H73' H 0.404789 0.568877 0.339157 0.065 Uiso 0.402(3) 1 calc R U P A 2
C74' C 0.4766(6) 0.6507(11) 0.3968(8) 0.058(2) Uani 0.402(3) 1 d D . P A 2
H74' H 0.454709 0.704887 0.388689 0.070 Uiso 0.402(3) 1 calc R U P A 2
C75 C 0.5097(6) 0.2201(18) 0.4334(7) 0.070(3) Uani 0.598(3) 1 d D . P A 1
H75 H 0.483896 0.251713 0.449686 0.083 Uiso 0.598(3) 1 calc R U P A 1
C76 C 0.5718(5) 0.2226(8) 0.4722(5) 0.073(3) Uani 0.598(3) 1 d D . P A 1
H76 H 0.588717 0.255500 0.514486 0.088 Uiso 0.598(3) 1 calc R U P A 1
C77 C 0.6079(4) 0.1768(8) 0.4482(6) 0.070(3) Uani 0.598(3) 1 d D . P A 1
H77 H 0.650443 0.174961 0.475157 0.084 Uiso 0.598(3) 1 calc R U P A 1
C78 C 0.5832(4) 0.1325(9) 0.3847(5) 0.067(2) Uani 0.598(3) 1 d D . P A 1
H78 H 0.608746 0.104183 0.366451 0.080 Uiso 0.598(3) 1 calc R U P A 1
C79 C 0.5210(4) 0.1303(6) 0.3485(4) 0.0543(18) Uani 0.598(3) 1 d D . P A 1
H79 H 0.503680 0.097780 0.306105 0.065 Uiso 0.598(3) 1 calc R U P A 1
C80 C 0.4845(4) 0.1738(7) 0.3726(6) 0.058(3) Uani 0.598(3) 1 d D . P A 1
H80 H 0.441700 0.171967 0.347419 0.070 Uiso 0.598(3) 1 calc R U P A 1
C75' C 0.4928(10) 0.233(3) 0.4317(10) 0.070(3) Uani 0.402(3) 1 d D . P A 2
H75' H 0.461341 0.265470 0.437619 0.083 Uiso 0.402(3) 1 calc R U P A 2
C76' C 0.5425(7) 0.2051(11) 0.4894(8) 0.073(3) Uani 0.402(3) 1 d D . P A 2
H76' H 0.543187 0.210974 0.534816 0.088 Uiso 0.402(3) 1 calc R U P A 2
C77' C 0.5903(6) 0.1690(12) 0.4809(7) 0.070(3) Uani 0.402(3) 1 d D . P A 2
H77' H 0.625105 0.151569 0.520820 0.084 Uiso 0.402(3) 1 calc R U P A 2
C78' C 0.5891(7) 0.1573(14) 0.4156(8) 0.067(2) Uani 0.402(3) 1 d D . P A 2
H78' H 0.623084 0.132881 0.409864 0.080 Uiso 0.402(3) 1 calc R U P A 2
C79' C 0.5370(6) 0.1819(10) 0.3577(6) 0.0543(18) Uani 0.402(3) 1 d D . P A 2
H79' H 0.535584 0.175032 0.311958 0.065 Uiso 0.402(3) 1 calc R U P A 2
C80' C 0.4887(6) 0.2154(10) 0.3665(9) 0.058(3) Uani 0.402(3) 1 d D . P A 2
H80' H 0.451855 0.226461 0.326986 0.070 Uiso 0.402(3) 1 calc R U P A 2

loop_
_atom_site_aniso_label
_atom_site_aniso_U_11
_atom_site_aniso_U_22
_atom_site_aniso_U_33
_atom_site_aniso_U_23
_atom_site_aniso_U_13
_atom_site_aniso_U_12
Ti1 0.0139(2) 0.0116(2) 0.0101(2) -0.00029(16) 0.00528(17) -0.00087(17)
C1 0.0262(15) 0.0322(17) 0.0124(13) 0.0025(12) 0.0032(11) -0.0006(13)
O1 0.0126(8) 0.0145(9) 0.0117(8) -0.0008(7) 0.0036(7) -0.0027(7)
P1 0.0144(3) 0.0125(3) 0.0134(3) 0.0011(2) 0.0064(2) 0.0007(2)
Cl1 0.0232(3) 0.0176(3) 0.0237(3) 0.0010(3) 0.0071(3) 0.0042(3)
N1 0.0179(11) 0.0174(11) 0.0138(10) -0.0006(9) 0.0041(9) -0.0021(9)
Ti2 0.0159(2) 0.0119(2) 0.0109(2) -0.00039(17) 0.00551(17) -0.00169(17)
C2 0.036(2) 0.106(5) 0.043(3) 0.008(3) -0.004(2) -0.005(3)
O2 0.0143(9) 0.0163(9) 0.0143(9) -0.0003(7) 0.0070(7) 0.0006(7)
P2 0.0184(3) 0.0123(3) 0.0137(3) -0.0006(2) 0.0073(3) -0.0001(3)
N2 0.0187(11) 0.0149(11) 0.0133(10) 0.0010(8) 0.0068(9) -0.0004(9)
P3 0.0304(4) 0.0176(3) 0.0145(3) -0.0013(3) 0.0087(3) -0.0096(3)
C3 0.103(5) 0.099(5) 0.021(2) -0.009(2) 0.011(2) 0.041(4)
O3 0.0218(10) 0.0114(9) 0.0138(9) -0.0028(7) 0.0070(8) -0.0024(7)
C9 0.0154(12) 0.0098(11) 0.0138(11) -0.0014(9) 0.0047(10) -0.0005(9)
C8 0.0302(16) 0.0219(14) 0.0187(13) -0.0023(11) 0.0108(12) 0.0041(12)
C7 0.0248(15) 0.0225(14) 0.0141(12) 0.0031(11) 0.0064(11) 0.0011(11)
C6 0.0233(15) 0.0308(16) 0.0190(14) 0.0057(12) 0.0100(12) -0.0025(12)
C5 0.0204(13) 0.0186(13) 0.0120(11) 0.0014(10) 0.0074(10) 0.0005(10)
C4 0.128(6) 0.057(3) 0.028(2) 0.021(2) 0.000(3) -0.024(3)
C10 0.0203(13) 0.0169(12) 0.0142(12) 0.0016(10) 0.0059(10) -0.0018(10)
C11 0.0221(14) 0.0209(14) 0.0170(13) 0.0009(11) 0.0020(11) -0.0004(11)
C12 0.0149(12) 0.0205(14) 0.0222(14) 0.0010(11) 0.0018(11) -0.0002(11)
C14 0.0167(12) 0.0128(11) 0.0145(12) 0.0006(9) 0.0065(10) -0.0004(9)
C13 0.0169(13) 0.0168(13) 0.0239(14) 0.0013(11) 0.0084(11) 0.0014(10)
C15 0.0155(12) 0.0152(12) 0.0192(13) -0.0007(10) 0.0085(10) 0.0002(10)
C16 0.0209(14) 0.0168(13) 0.0209(14) -0.0005(11) 0.0086(11) -0.0003(11)
C17 0.0249(15) 0.0157(13) 0.0306(16) 0.0017(12) 0.0099(13) 0.0035(11)
C19 0.0282(16) 0.0226(15) 0.0238(15) -0.0078(12) 0.0156(13) -0.0038(12)
C18 0.0255(15) 0.0205(14) 0.0323(17) -0.0114(13) 0.0147(13) -0.0015(12)
C20 0.0209(13) 0.0172(13) 0.0212(13) -0.0002(11) 0.0116(11) -0.0010(11)
C22 0.0194(13) 0.0163(13) 0.0178(13) 0.0017(10) 0.0082(11) -0.0006(10)
C21 0.0186(13) 0.0128(12) 0.0125(11) -0.0005(9) 0.0060(10) -0.0008(10)
C23 0.0212(14) 0.0227(14) 0.0199(13) 0.0005(11) 0.0102(11) -0.0060(11)
C24 0.0322(16) 0.0171(14) 0.0199(14) 0.0036(11) 0.0099(12) -0.0046(12)
C26 0.0201(13) 0.0172(13) 0.0147(12) -0.0011(10) 0.0063(10) 0.0013(10)
C25 0.0264(15) 0.0142(13) 0.0185(13) 0.0019(10) 0.0045(11) 0.0037(11)
C27 0.0128(11) 0.0213(13) 0.0120(11) -0.0008(10) 0.0048(9) 0.0001(10)
C28 0.0174(13) 0.0282(15) 0.0181(13) -0.0004(11) 0.0075(11) -0.0026(11)
C29 0.0168(14) 0.050(2) 0.0285(16) -0.0009(15) 0.0123(13) 0.0006(14)
C30 0.0226(15) 0.042(2) 0.0275(16) -0.0069(14) 0.0137(13) 0.0073(14)
C31 0.0232(15) 0.0248(15) 0.0229(14) -0.0023(12) 0.0077(12) 0.0074(12)
C32 0.0156(12) 0.0211(13) 0.0146(12) -0.0006(10) 0.0063(10) 0.0020(10)
C33 0.0195(13) 0.0127(12) 0.0168(12) -0.0021(10) 0.0075(10) -0.0003(10)
C34 0.0251(15) 0.0199(14) 0.0183(13) -0.0017(11) 0.0098(12) -0.0035(11)
C35 0.0309(16) 0.0282(16) 0.0156(13) -0.0028(12) 0.0108(12) -0.0058(13)
C36 0.0255(15) 0.0254(15) 0.0171(13) -0.0039(12) 0.0038(12) -0.0028(12)
C37 0.0202(14) 0.0196(14) 0.0257(15) -0.0008(12) 0.0079(12) -0.0020(11)
C38 0.0218(14) 0.0175(13) 0.0187(13) 0.0013(10) 0.0106(11) 0.0006(11)
C39 0.0282(15) 0.0138(12) 0.0178(13) 0.0002(10) 0.0108(12) 0.0027(11)
C40 0.0203(15) 0.0233(16) 0.056(2) 0.0116(16) 0.0117(16) 0.0011(13)
C41 0.0312(18) 0.0204(16) 0.061(3) 0.0139(16) 0.0205(18) 0.0018(14)
C42 0.052(2) 0.0195(15) 0.0272(17) 0.0080(13) 0.0133(16) 0.0062(15)
C43 0.077(4) 0.033(2) 0.053(3) 0.019(2) -0.037(3) -0.013(2)
C44 0.073(3) 0.027(2) 0.040(2) 0.0133(17) -0.030(2) -0.020(2)
C45 0.0175(12) 0.0139(12) 0.0139(12) -0.0015(10) 0.0044(10) -0.0001(10)
C46 0.0248(15) 0.0248(15) 0.0197(14) -0.0066(12) 0.0098(12) -0.0025(12)
C47 0.0319(17) 0.0333(18) 0.0267(16) -0.0159(14) 0.0157(14) -0.0052(14)
C48 0.042(2) 0.0254(17) 0.0321(18) -0.0177(14) 0.0144(16) -0.0067(15)
C49 0.0365(18) 0.0170(14) 0.0268(16) -0.0066(12) 0.0104(14) -0.0077(13)
C50 0.0261(15) 0.0142(12) 0.0164(13) -0.0025(10) 0.0073(11) -0.0031(11)
C51 0.017(4) 0.0193(16) 0.021(2) -0.0018(13) 0.011(3) -0.006(2)
C52 0.036(5) 0.025(3) 0.020(5) 0.004(3) 0.017(4) 0.003(3)
C53 0.039(6) 0.040(4) 0.025(5) 0.016(4) 0.014(4) 0.013(4)
C54 0.062(6) 0.026(2) 0.048(5) 0.020(3) 0.036(5) 0.015(4)
C55 0.067(5) 0.020(2) 0.040(3) 0.005(2) 0.027(4) -0.008(3)
C56 0.041(3) 0.021(2) 0.028(2) 0.0009(18) 0.016(3) -0.008(2)
C51' 0.017(4) 0.0193(16) 0.021(2) -0.0018(13) 0.011(3) -0.006(2)
C52' 0.036(5) 0.025(3) 0.020(5) 0.004(3) 0.017(4) 0.003(3)
C53' 0.039(6) 0.040(4) 0.025(5) 0.016(4) 0.014(4) 0.013(4)
C54' 0.062(6) 0.026(2) 0.048(5) 0.020(3) 0.036(5) 0.015(4)
C55' 0.067(5) 0.020(2) 0.040(3) 0.005(2) 0.027(4) -0.008(3)
C56' 0.041(3) 0.021(2) 0.028(2) 0.0009(18) 0.016(3) -0.008(2)
C57 0.019(3) 0.008(4) 0.0203(16) -0.002(3) 0.007(2) -0.001(3)
C58 0.021(2) 0.026(3) 0.0284(19) 0.004(3) 0.0104(18) 0.000(3)
C59 0.019(2) 0.051(4) 0.044(3) 0.001(4) 0.014(2) -0.002(3)
C60 0.019(2) 0.050(5) 0.051(3) 0.001(4) 0.008(2) -0.001(4)
C61 0.029(2) 0.038(8) 0.039(3) 0.013(4) 0.006(2) 0.005(4)
C62 0.026(2) 0.015(6) 0.033(2) 0.005(3) 0.0119(18) 0.001(3)
C57' 0.019(3) 0.008(4) 0.0203(16) -0.002(3) 0.007(2) -0.001(3)
C58' 0.021(2) 0.026(3) 0.0284(19) 0.004(3) 0.0104(18) 0.000(3)
C59' 0.019(2) 0.051(4) 0.044(3) 0.001(4) 0.014(2) -0.002(3)
C60' 0.019(2) 0.050(5) 0.051(3) 0.001(4) 0.008(2) -0.001(4)
C61' 0.029(2) 0.038(8) 0.039(3) 0.013(4) 0.006(2) 0.005(4)
C62' 0.026(2) 0.015(6) 0.033(2) 0.005(3) 0.0119(18) 0.001(3)
C63 0.048(2) 0.033(2) 0.054(3) 0.0066(18) 0.031(2) 0.0012(17)
C64 0.0306(18) 0.0164(15) 0.062(3) -0.0005(15) 0.0259(18) -0.0011(13)
C65 0.0253(16) 0.0245(16) 0.048(2) -0.0147(15) 0.0168(16) -0.0100(13)
C66 0.0262(17) 0.0297(18) 0.041(2) -0.0053(15) 0.0056(15) -0.0059(14)
C67 0.0235(16) 0.0256(17) 0.059(3) -0.0045(17) 0.0176(17) 0.0016(13)
C68 0.044(2) 0.0297(18) 0.056(2) -0.0068(17) 0.036(2) -0.0019(16)
C69 0.049(4) 0.068(5) 0.049(4) 0.006(3) 0.020(3) 0.007(3)
C70 0.050(5) 0.074(6) 0.067(6) 0.023(4) 0.035(4) 0.013(4)
C71 0.048(4) 0.078(5) 0.038(4) 0.016(4) 0.005(3) 0.003(4)
C72 0.067(5) 0.074(5) 0.052(4) -0.014(4) 0.030(4) -0.009(4)
C74 0.045(4) 0.076(5) 0.057(5) 0.008(4) 0.025(3) 0.014(4)
C73 0.045(5) 0.063(6) 0.052(4) 0.010(4) 0.016(4) 0.009(4)
C69' 0.049(4) 0.068(5) 0.049(4) 0.006(3) 0.020(3) 0.007(3)
C70' 0.050(5) 0.074(6) 0.067(6) 0.023(4) 0.035(4) 0.013(4)
C71' 0.048(4) 0.078(5) 0.038(4) 0.016(4) 0.005(3) 0.003(4)
C72' 0.067(5) 0.074(5) 0.052(4) -0.014(4) 0.030(4) -0.009(4)
C73' 0.045(5) 0.063(6) 0.052(4) 0.010(4) 0.016(4) 0.009(4)
C74' 0.045(4) 0.076(5) 0.057(5) 0.008(4) 0.025(3) 0.014(4)
C75 0.058(9) 0.074(9) 0.086(5) -0.034(5) 0.038(5) -0.004(8)
C76 0.075(7) 0.078(6) 0.052(5) -0.023(4) 0.009(4) -0.003(6)
C77 0.050(5) 0.090(6) 0.045(5) 0.004(5) -0.008(4) -0.007(4)
C78 0.046(4) 0.106(8) 0.043(6) -0.008(5) 0.014(4) 0.002(4)
C79 0.059(5) 0.068(5) 0.032(3) 0.001(4) 0.015(3) -0.008(4)
C80 0.041(3) 0.071(7) 0.055(4) -0.022(6) 0.012(3) -0.012(5)
C75' 0.058(9) 0.074(9) 0.086(5) -0.034(5) 0.038(5) -0.004(8)
C76' 0.075(7) 0.078(6) 0.052(5) -0.023(4) 0.009(4) -0.003(6)
C77' 0.050(5) 0.090(6) 0.045(5) 0.004(5) -0.008(4) -0.007(4)
C78' 0.046(4) 0.106(8) 0.043(6) -0.008(5) 0.014(4) 0.002(4)
C79' 0.059(5) 0.068(5) 0.032(3) 0.001(4) 0.015(3) -0.008(4)
C80' 0.041(3) 0.071(7) 0.055(4) -0.022(6) 0.012(3) -0.012(5)

loop_
_atom_type_symbol
_atom_type_description
_atom_type_scat_dispersion_real
_atom_type_scat_dispersion_imag
_atom_type_scat_source
C C 0.0033 0.0016 'International Tables Vol C Tables 4.2.6.8 and 6.1.1.4'
H H 0.0000 0.0000 'International Tables Vol C Tables 4.2.6.8 and 6.1.1.4'
N N 0.0061 0.0033 'International Tables Vol C Tables 4.2.6.8 and 6.1.1.4'
O O 0.0106 0.0060 'International Tables Vol C Tables 4.2.6.8 and 6.1.1.4'
P P 0.1023 0.0942 'International Tables Vol C Tables 4.2.6.8 and 6.1.1.4'
Ti Ti 0.2776 0.4457 'International Tables Vol C Tables 4.2.6.8 and 6.1.1.4'
Cl Cl 0.1484 0.1585 'International Tables Vol C Tables 4.2.6.8 and 6.1.1.4'

loop_
_geom_angle_atom_site_label_1
_geom_angle_atom_site_label_2
_geom_angle_atom_site_label_3
_geom_angle
_geom_angle_site_symmetry_1
_geom_angle_site_symmetry_3
_geom_angle_publ_flag
N1 Ti1 O3 107.65(10) . . ?
N1 Ti1 O2 110.39(10) . . ?
O3 Ti1 O2 78.75(8) . . ?
N1 Ti1 O1 173.58(10) . . ?
O3 Ti1 O1 77.37(8) . . ?
O2 Ti1 O1 74.20(7) . . ?
N1 Ti1 P1 101.72(9) . . ?
O3 Ti1 P1 94.28(6) . . ?
O2 Ti1 P1 147.78(6) . . ?
O1 Ti1 P1 73.59(5) . . ?
N1 Ti1 P2 99.64(9) . . ?
O3 Ti1 P2 147.46(6) . . ?
O2 Ti1 P2 75.31(6) . . ?
O1 Ti1 P2 76.92(5) . . ?
P1 Ti1 P2 97.25(3) . . ?
N1 Ti1 Ti2 143.61(8) . . ?
O3 Ti1 Ti2 50.09(6) . . ?
O2 Ti1 Ti2 44.51(5) . . ?
O1 Ti1 Ti2 42.78(5) . . ?
P1 Ti1 Ti2 107.75(2) . . ?
P2 Ti1 Ti2 97.37(2) . . ?
N1 C1 C3 110.0(3) . . ?
N1 C1 C2 108.3(3) . . ?
C3 C1 C2 110.8(4) . . ?
N1 C1 C4 109.2(3) . . ?
C3 C1 C4 111.0(4) . . ?
C2 C1 C4 107.4(4) . . ?
C9 O1 Ti2 132.90(17) . . ?
C9 O1 Ti1 128.05(16) . . ?
Ti2 O1 Ti1 89.73(7) . . ?
C14 P1 C21 107.93(13) . . ?
C14 P1 C15 107.02(13) . . ?
C21 P1 C15 104.72(12) . . ?
C14 P1 Ti1 101.70(9) . . ?
C21 P1 Ti1 124.08(9) . . ?
C15 P1 Ti1 110.39(9) . . ?
C1 N1 Ti1 177.7(2) . . ?
N2 Ti2 O1 113.62(10) . . ?
N2 Ti2 O2 100.55(10) . . ?
O1 Ti2 O2 77.20(8) . . ?
N2 Ti2 O3 167.63(10) . . ?
O1 Ti2 O3 74.00(7) . . ?
O2 Ti2 O3 70.97(7) . . ?
N2 Ti2 Cl1 102.12(8) . . ?
O1 Ti2 Cl1 91.26(6) . . ?
O2 Ti2 Cl1 157.18(6) . . ?
O3 Ti2 Cl1 87.03(6) . . ?
N2 Ti2 P3 98.57(8) . . ?
O1 Ti2 P3 146.88(6) . . ?
O2 Ti2 P3 89.90(6) . . ?
O3 Ti2 P3 72.97(5) . . ?
Cl1 Ti2 P3 89.33(3) . . ?
N2 Ti2 Ti1 136.97(8) . . ?
O1 Ti2 Ti1 47.50(5) . . ?
O2 Ti2 Ti1 43.57(5) . . ?
O3 Ti2 Ti1 41.01(5) . . ?
Cl1 Ti2 Ti1 114.75(3) . . ?
P3 Ti2 Ti1 103.07(3) . . ?
C1 C2 H2A 109.5 . . ?
C1 C2 H2B 109.5 . . ?
H2A C2 H2B 109.5 . . ?
C1 C2 H2C 109.5 . . ?
H2A C2 H2C 109.5 . . ?
H2B C2 H2C 109.5 . . ?
C27 O2 Ti1 127.07(17) . . ?
C27 O2 Ti2 125.33(16) . . ?
Ti1 O2 Ti2 91.92(8) . . ?
C32 P2 C33 105.55(13) . . ?
C32 P2 C39 102.82(14) . . ?
C33 P2 C39 105.42(13) . . ?
C32 P2 Ti1 95.84(10) . . ?
C33 P2 Ti1 118.37(9) . . ?
C39 P2 Ti1 125.19(10) . . ?
C5 N2 Ti2 176.5(2) . . ?
C57 P3 C50 102.1(3) . . ?
C50 P3 C51' 110.0(5) . . ?
C57 P3 C51 106.5(3) . . ?
C50 P3 C51 104.1(3) . . ?
C50 P3 C57' 104.2(5) . . ?
C51' P3 C57' 101.4(5) . . ?
C57 P3 Ti2 121.4(3) . . ?
C50 P3 Ti2 101.41(10) . . ?
C51' P3 Ti2 126.0(4) . . ?
C51 P3 Ti2 118.2(2) . . ?
C57' P3 Ti2 112.2(5) . . ?
C1 C3 H3A 109.5 . . ?
C1 C3 H3B 109.5 . . ?
H3A C3 H3B 109.5 . . ?
C1 C3 H3C 109.5 . . ?
H3A C3 H3C 109.5 . . ?
H3B C3 H3C 109.5 . . ?
C45 O3 Ti1 137.62(18) . . ?
C45 O3 Ti2 125.03(17) . . ?
Ti1 O3 Ti2 88.90(7) . . ?
O1 C9 C10 120.6(2) . . ?
O1 C9 C14 120.2(2) . . ?
C10 C9 C14 119.2(2) . . ?
C5 C8 H8A 109.5 . . ?
C5 C8 H8B 109.5 . . ?
H8A C8 H8B 109.5 . . ?
C5 C8 H8C 109.5 . . ?
H8A C8 H8C 109.5 . . ?
H8B C8 H8C 109.5 . . ?
C5 C7 H7A 109.5 . . ?
C5 C7 H7B 109.5 . . ?
H7A C7 H7B 109.5 . . ?
C5 C7 H7C 109.5 . . ?
H7A C7 H7C 109.5 . . ?
H7B C7 H7C 109.5 . . ?
C5 C6 H6A 109.5 . . ?
C5 C6 H6B 109.5 . . ?
H6A C6 H6B 109.5 . . ?
C5 C6 H6C 109.5 . . ?
H6A C6 H6C 109.5 . . ?
H6B C6 H6C 109.5 . . ?
N2 C5 C8 109.1(2) . . ?
N2 C5 C7 108.4(2) . . ?
C8 C5 C7 110.2(2) . . ?
N2 C5 C6 109.0(2) . . ?
C8 C5 C6 110.2(3) . . ?
C7 C5 C6 109.9(2) . . ?
C1 C4 H4A 109.5 . . ?
C1 C4 H4B 109.5 . . ?
H4A C4 H4B 109.5 . . ?
C1 C4 H4C 109.5 . . ?
H4A C4 H4C 109.5 . . ?
H4B C4 H4C 109.5 . . ?
C11 C10 C9 120.2(3) . . ?
C11 C10 H10 119.9 . . ?
C9 C10 H10 119.9 . . ?
C10 C11 C12 120.7(3) . . ?
C10 C11 H11 119.7 . . ?
C12 C11 H11 119.7 . . ?
C13 C12 C11 119.7(3) . . ?
C13 C12 H12 120.1 . . ?
C11 C12 H12 120.1 . . ?
C13 C14 C9 119.5(3) . . ?
C13 C14 P1 124.7(2) . . ?
C9 C14 P1 115.8(2) . . ?
C12 C13 C14 120.6(3) . . ?
C12 C13 H13 119.7 . . ?
C14 C13 H13 119.7 . . ?
C16 C15 C20 119.4(3) . . ?
C16 C15 P1 120.5(2) . . ?
C20 C15 P1 119.6(2) . . ?
C15 C16 C17 119.8(3) . . ?
C15 C16 H16 120.1 . . ?
C17 C16 H16 120.1 . . ?
C18 C17 C16 120.5(3) . . ?
C18 C17 H17 119.7 . . ?
C16 C17 H17 119.7 . . ?
C20 C19 C18 120.2(3) . . ?
C20 C19 H19 119.9 . . ?
C18 C19 H19 119.9 . . ?
C17 C18 C19 119.6(3) . . ?
C17 C18 H18 120.2 . . ?
C19 C18 H18 120.2 . . ?
C19 C20 C15 120.3(3) . . ?
C19 C20 H20 119.8 . . ?
C15 C20 H20 119.8 . . ?
C23 C22 C21 119.8(3) . . ?
C23 C22 H22 120.1 . . ?
C21 C22 H22 120.1 . . ?
C26 C21 C22 119.4(3) . . ?
C26 C21 P1 117.7(2) . . ?
C22 C21 P1 122.9(2) . . ?
C24 C23 C22 120.3(3) . . ?
C24 C23 H23 119.9 . . ?
C22 C23 H23 119.9 . . ?
C23 C24 C25 119.9(3) . . ?
C23 C24 H24 120.0 . . ?
C25 C24 H24 120.0 . . ?
C25 C26 C21 120.1(3) . . ?
C25 C26 H26 120.0 . . ?
C21 C26 H26 120.0 . . ?
C24 C25 C26 120.5(3) . . ?
C24 C25 H25 119.8 . . ?
C26 C25 H25 119.8 . . ?
O2 C27 C28 120.2(3) . . ?
O2 C27 C32 120.5(2) . . ?
C28 C27 C32 119.3(3) . . ?
C29 C28 C27 119.9(3) . . ?
C29 C28 H28 120.0 . . ?
C27 C28 H28 120.0 . . ?
C28 C29 C30 121.0(3) . . ?
C28 C29 H29 119.5 . . ?
C30 C29 H29 119.5 . . ?
C31 C30 C29 119.6(3) . . ?
C31 C30 H30 120.2 . . ?
C29 C30 H30 120.2 . . ?
C30 C31 C32 120.5(3) . . ?
C30 C31 H31 119.8 . . ?
C32 C31 H31 119.8 . . ?
C31 C32 C27 119.7(3) . . ?
C31 C32 P2 123.5(2) . . ?
C27 C32 P2 116.7(2) . . ?
C38 C33 C34 119.1(3) . . ?
C38 C33 P2 119.4(2) . . ?
C34 C33 P2 121.4(2) . . ?
C35 C34 C33 120.0(3) . . ?
C35 C34 H34 120.0 . . ?
C33 C34 H34 120.0 . . ?
C36 C35 C34 120.6(3) . . ?
C36 C35 H35 119.7 . . ?
C34 C35 H35 119.7 . . ?
C35 C36 C37 119.6(3) . . ?
C35 C36 H36 120.2 . . ?
C37 C36 H36 120.2 . . ?
C36 C37 C38 120.5(3) . . ?
C36 C37 H37 119.7 . . ?
C38 C37 H37 119.7 . . ?
C37 C38 C33 120.2(3) . . ?
C37 C38 H38 119.9 . . ?
C33 C38 H38 119.9 . . ?
C40 C39 C44 117.6(3) . . ?
C40 C39 P2 123.7(3) . . ?
C44 C39 P2 118.7(3) . . ?
C39 C40 C41 120.7(3) . . ?
C39 C40 H40 119.7 . . ?
C41 C40 H40 119.7 . . ?
C42 C41 C40 120.8(3) . . ?
C42 C41 H41 119.6 . . ?
C40 C41 H41 119.6 . . ?
C41 C42 C43 119.5(3) . . ?
C41 C42 H42 120.3 . . ?
C43 C42 H42 120.3 . . ?
C42 C43 C44 119.7(4) . . ?
C42 C43 H43 120.2 . . ?
C44 C43 H43 120.2 . . ?
C39 C44 C43 121.7(4) . . ?
C39 C44 H44 119.1 . . ?
C43 C44 H44 119.1 . . ?
O3 C45 C46 120.6(3) . . ?
O3 C45 C50 120.3(2) . . ?
C46 C45 C50 119.2(3) . . ?
C47 C46 C45 120.3(3) . . ?
C47 C46 H46 119.9 . . ?
C45 C46 H46 119.9 . . ?
C48 C47 C46 120.6(3) . . ?
C48 C47 H47 119.7 . . ?
C46 C47 H47 119.7 . . ?
C47 C48 C49 119.9(3) . . ?
C47 C48 H48 120.0 . . ?
C49 C48 H48 120.0 . . ?
C48 C49 C50 120.5(3) . . ?
C48 C49 H49 119.7 . . ?
C50 C49 H49 119.7 . . ?
C49 C50 C45 119.4(3) . . ?
C49 C50 P3 123.7(2) . . ?
C45 C50 P3 116.9(2) . . ?
C52 C51 C56 118.9(6) . . ?
C52 C51 P3 119.8(6) . . ?
C56 C51 P3 121.2(5) . . ?
C51 C52 C53 119.8(7) . . ?
C51 C52 H52 120.1 . . ?
C53 C52 H52 120.1 . . ?
C54 C53 C52 120.7(7) . . ?
C54 C53 H53 119.6 . . ?
C52 C53 H53 119.6 . . ?
C53 C54 C55 119.7(6) . . ?
C53 C54 H54 120.1 . . ?
C55 C54 H54 120.1 . . ?
C54 C55 C56 119.6(6) . . ?
C54 C55 H55 120.2 . . ?
C56 C55 H55 120.2 . . ?
C55 C56 C51 121.0(6) . . ?
C55 C56 H56 119.5 . . ?
C51 C56 H56 119.5 . . ?
C52' C51' C56' 122.4(10) . . ?
C52' C51' P3 113.8(10) . . ?
C56' C51' P3 123.1(8) . . ?
C51' C52' C53' 118.1(13) . . ?
C51' C52' H52' 121.0 . . ?
C53' C52' H52' 121.0 . . ?
C54' C53' C52' 119.6(12) . . ?
C54' C53' H53' 120.2 . . ?
C52' C53' H53' 120.2 . . ?
C53' C54' C55' 121.3(10) . . ?
C53' C54' H54' 119.3 . . ?
C55' C54' H54' 119.3 . . ?
C54' C55' C56' 119.6(10) . . ?
C54' C55' H55' 120.2 . . ?
C56' C55' H55' 120.2 . . ?
C51' C56' C55' 118.8(9) . . ?
C51' C56' H56' 120.6 . . ?
C55' C56' H56' 120.6 . . ?
C58 C57 C62 118.7(8) . . ?
C58 C57 P3 121.2(7) . . ?
C62 C57 P3 119.8(7) . . ?
C57 C58 C59 119.3(6) . . ?
C57 C58 H58 120.4 . . ?
C59 C58 H58 120.4 . . ?
C60 C59 C58 121.4(6) . . ?
C60 C59 H59 119.3 . . ?
C58 C59 H59 119.3 . . ?
C59 C60 C61 119.1(7) . . ?
C59 C60 H60 120.4 . . ?
C61 C60 H60 120.4 . . ?
C60 C61 C62 120.8(8) . . ?
C60 C61 H61 119.6 . . ?
C62 C61 H61 119.6 . . ?
C61 C62 C57 120.6(9) . . ?
C61 C62 H62 119.7 . . ?
C57 C62 H62 119.7 . . ?
C62' C57' C58' 119.4(12) . . ?
C62' C57' P3 119.2(10) . . ?
C58' C57' P3 121.2(10) . . ?
C57' C58' C59' 120.1(10) . . ?
C57' C58' H58' 119.9 . . ?
C59' C58' H58' 119.9 . . ?
C60' C59' C58' 119.0(9) . . ?
C60' C59' H59' 120.5 . . ?
C58' C59' H59' 120.5 . . ?
C61' C60' C59' 121.1(11) . . ?
C61' C60' H60' 119.4 . . ?
C59' C60' H60' 119.4 . . ?
C60' C61' C62' 120.7(14) . . ?
C60' C61' H61' 119.7 . . ?
C62' C61' H61' 119.7 . . ?
C61' C62' C57' 119.4(14) . . ?
C61' C62' H62' 120.3 . . ?
C57' C62' H62' 120.3 . . ?
C64 C63 C68 120.0(4) . . ?
C64 C63 H63 120.0 . . ?
C68 C63 H63 120.0 . . ?
C65 C64 C63 119.8(3) . . ?
C65 C64 H64 120.1 . . ?
C63 C64 H64 120.1 . . ?
C64 C65 C66 120.1(4) . . ?
C64 C65 H65 119.9 . . ?
C66 C65 H65 119.9 . . ?
C67 C66 C65 120.3(4) . . ?
C67 C66 H66 119.9 . . ?
C65 C66 H66 119.9 . . ?
C66 C67 C68 119.6(4) . . ?
C66 C67 H67 120.2 . . ?
C68 C67 H67 120.2 . . ?
C67 C68 C63 120.2(4) . . ?
C67 C68 H68 119.9 . . ?
C63 C68 H68 119.9 . . ?
C74 C69 C70 119.4(9) . . ?
C74 C69 H69 120.3 . . ?
C70 C69 H69 120.3 . . ?
C71 C70 C69 120.5(9) . . ?
C71 C70 H70 119.7 . . ?
C69 C70 H70 119.7 . . ?
C70 C71 C72 121.4(8) . . ?
C70 C71 H71 119.3 . . ?
C72 C71 H71 119.3 . . ?
C73 C72 C71 119.6(8) . . ?
C73 C72 H72 120.2 . . ?
C71 C72 H72 120.2 . . ?
C69 C74 C73 121.3(8) . . ?
C69 C74 H74 119.4 . . ?
C73 C74 H74 119.4 . . ?
C72 C73 C74 117.5(9) . . ?
C72 C73 H73 121.2 . . ?
C74 C73 H73 121.2 . . ?
C73' C69' C70' 117.7(12) . . ?
C73' C69' H69' 121.1 . . ?
C70' C69' H69' 121.1 . . ?
C71' C70' C69' 119.7(13) . . ?
C71' C70' H70' 120.1 . . ?
C69' C70' H70' 120.1 . . ?
C70' C71' C72' 123.5(12) . . ?
C70' C71' H71' 118.3 . . ?
C72' C71' H71' 118.3 . . ?
C74' C72' C71' 120.6(13) . . ?
C74' C72' H72' 119.7 . . ?
C71' C72' H72' 119.7 . . ?
C69' C73' C74' 121.5(12) . . ?
C69' C73' H73' 119.2 . . ?
C74' C73' H73' 119.2 . . ?
C72' C74' C73' 116.8(13) . . ?
C72' C74' H74' 121.6 . . ?
C73' C74' H74' 121.6 . . ?
C80 C75 C76 121.9(9) . . ?
C80 C75 H75 119.1 . . ?
C76 C75 H75 119.1 . . ?
C77 C76 C75 118.2(9) . . ?
C77 C76 H76 120.9 . . ?
C75 C76 H76 120.9 . . ?
C76 C77 C78 120.7(9) . . ?
C76 C77 H77 119.7 . . ?
C78 C77 H77 119.7 . . ?
C79 C78 C77 119.1(9) . . ?
C79 C78 H78 120.4 . . ?
C77 C78 H78 120.4 . . ?
C80 C79 C78 120.7(8) . . ?
C80 C79 H79 119.6 . . ?
C78 C79 H79 119.6 . . ?
C79 C80 C75 119.3(9) . . ?
C79 C80 H80 120.3 . . ?
C75 C80 H80 120.3 . . ?
C80' C75' C76' 120.1(15) . . ?
C80' C75' H75' 120.0 . . ?
C76' C75' H75' 120.0 . . ?
C77' C76' C75' 119.7(14) . . ?
C77' C76' H76' 120.2 . . ?
C75' C76' H76' 120.2 . . ?
C76' C77' C78' 120.8(13) . . ?
C76' C77' H77' 119.6 . . ?
C78' C77' H77' 119.6 . . ?
C77' C78' C79' 118.7(13) . . ?
C77' C78' H78' 120.7 . . ?
C79' C78' H78' 120.7 . . ?
C80' C79' C78' 120.2(12) . . ?
C80' C79' H79' 119.9 . . ?
C78' C79' H79' 119.9 . . ?
C79' C80' C75' 119.9(13) . . ?
C79' C80' H80' 120.0 . . ?
C75' C80' H80' 120.0 . . ?

loop_
_geom_bond_atom_site_label_1
_geom_bond_atom_site_label_2
_geom_bond_distance
_geom_bond_site_symmetry_2
_geom_bond_publ_flag
Ti1 N1 1.710(2) . ?
Ti1 O3 1.974(2) . ?
Ti1 O2 2.0744(19) . ?
Ti1 O1 2.2177(19) . ?
Ti1 P1 2.6069(9) . ?
Ti1 P2 2.6840(9) . ?
Ti1 Ti2 3.0082(7) . ?
C1 N1 1.449(4) . ?
C1 C3 1.503(6) . ?
C1 C2 1.516(6) . ?
C1 C4 1.523(6) . ?
O1 C9 1.343(3) . ?
O1 Ti2 2.0430(19) . ?
P1 C14 1.808(3) . ?
P1 C21 1.818(3) . ?
P1 C15 1.821(3) . ?
Cl1 Ti2 2.3708(9) . ?
Ti2 N2 1.700(2) . ?
Ti2 O2 2.110(2) . ?
Ti2 O3 2.308(2) . ?
Ti2 P3 2.6201(9) . ?
C2 H2A 0.9800 . ?
C2 H2B 0.9800 . ?
C2 H2C 0.9800 . ?
O2 C27 1.355(3) . ?
P2 C32 1.815(3) . ?
P2 C33 1.827(3) . ?
P2 C39 1.830(3) . ?
N2 C5 1.441(3) . ?
P3 C57 1.736(9) . ?
P3 C50 1.811(3) . ?
P3 C51' 1.817(10) . ?
P3 C51 1.859(7) . ?
P3 C57' 1.968(14) . ?
C3 H3A 0.9800 . ?
C3 H3B 0.9800 . ?
C3 H3C 0.9800 . ?
O3 C45 1.346(3) . ?
C9 C10 1.402(4) . ?
C9 C14 1.407(4) . ?
C8 C5 1.530(4) . ?
C8 H8A 0.9800 . ?
C8 H8B 0.9800 . ?
C8 H8C 0.9800 . ?
C7 C5 1.534(4) . ?
C7 H7A 0.9800 . ?
C7 H7B 0.9800 . ?
C7 H7C 0.9800 . ?
C6 C5 1.535(4) . ?
C6 H6A 0.9800 . ?
C6 H6B 0.9800 . ?
C6 H6C 0.9800 . ?
C4 H4A 0.9800 . ?
C4 H4B 0.9800 . ?
C4 H4C 0.9800 . ?
C10 C11 1.387(4) . ?
C10 H10 0.9500 . ?
C11 C12 1.388(4) . ?
C11 H11 0.9500 . ?
C12 C13 1.384(4) . ?
C12 H12 0.9500 . ?
C14 C13 1.401(4) . ?
C13 H13 0.9500 . ?
C15 C16 1.392(4) . ?
C15 C20 1.394(4) . ?
C16 C17 1.394(4) . ?
C16 H16 0.9500 . ?
C17 C18 1.382(5) . ?
C17 H17 0.9500 . ?
C19 C20 1.385(4) . ?
C19 C18 1.390(5) . ?
C19 H19 0.9500 . ?
C18 H18 0.9500 . ?
C20 H20 0.9500 . ?
C22 C23 1.394(4) . ?
C22 C21 1.401(4) . ?
C22 H22 0.9500 . ?
C21 C26 1.394(4) . ?
C23 C24 1.385(4) . ?
C23 H23 0.9500 . ?
C24 C25 1.386(4) . ?
C24 H24 0.9500 . ?
C26 C25 1.388(4) . ?
C26 H26 0.9500 . ?
C25 H25 0.9500 . ?
C27 C28 1.400(4) . ?
C27 C32 1.407(4) . ?
C28 C29 1.381(5) . ?
C28 H28 0.9500 . ?
C29 C30 1.395(5) . ?
C29 H29 0.9500 . ?
C30 C31 1.381(5) . ?
C30 H30 0.9500 . ?
C31 C32 1.399(4) . ?
C31 H31 0.9500 . ?
C33 C38 1.392(4) . ?
C33 C34 1.395(4) . ?
C34 C35 1.391(4) . ?
C34 H34 0.9500 . ?
C35 C36 1.378(4) . ?
C35 H35 0.9500 . ?
C36 C37 1.381(4) . ?
C36 H36 0.9500 . ?
C37 C38 1.388(4) . ?
C37 H37 0.9500 . ?
C38 H38 0.9500 . ?
C39 C40 1.375(4) . ?
C39 C44 1.380(5) . ?
C40 C41 1.397(5) . ?
C40 H40 0.9500 . ?
C41 C42 1.350(5) . ?
C41 H41 0.9500 . ?
C42 C43 1.377(6) . ?
C42 H42 0.9500 . ?
C43 C44 1.381(6) . ?
C43 H43 0.9500 . ?
C44 H44 0.9500 . ?
C45 C46 1.395(4) . ?
C45 C50 1.408(4) . ?
C46 C47 1.386(4) . ?
C46 H46 0.9500 . ?
C47 C48 1.377(5) . ?
C47 H47 0.9500 . ?
C48 C49 1.385(5) . ?
C48 H48 0.9500 . ?
C49 C50 1.395(4) . ?
C49 H49 0.9500 . ?
C51 C52 1.392(9) . ?
C51 C56 1.401(8) . ?
C52 C53 1.408(9) . ?
C52 H52 0.9500 . ?
C53 C54 1.389(10) . ?
C53 H53 0.9500 . ?
C54 C55 1.389(10) . ?
C54 H54 0.9500 . ?
C55 C56 1.401(8) . ?
C55 H55 0.9500 . ?
C56 H56 0.9500 . ?
C51' C52' 1.377(13) . ?
C51' C56' 1.384(11) . ?
C52' C53' 1.410(13) . ?
C52' H52' 0.9500 . ?
C53' C54' 1.374(14) . ?
C53' H53' 0.9500 . ?
C54' C55' 1.380(13) . ?
C54' H54' 0.9500 . ?
C55' C56' 1.388(11) . ?
C55' H55' 0.9500 . ?
C56' H56' 0.9500 . ?
C57 C58 1.391(8) . ?
C57 C62 1.392(8) . ?
C58 C59 1.394(8) . ?
C58 H58 0.9500 . ?
C59 C60 1.367(10) . ?
C59 H59 0.9500 . ?
C60 C61 1.372(9) . ?
C60 H60 0.9500 . ?
C61 C62 1.375(9) . ?
C61 H61 0.9500 . ?
C62 H62 0.9500 . ?
C57' C62' 1.385(12) . ?
C57' C58' 1.393(12) . ?
C58' C59' 1.397(11) . ?
C58' H58' 0.9500 . ?
C59' C60' 1.365(13) . ?
C59' H59' 0.9500 . ?
C60' C61' 1.365(13) . ?
C60' H60' 0.9500 . ?
C61' C62' 1.380(13) . ?
C61' H61' 0.9500 . ?
C62' H62' 0.9500 . ?
C63 C64 1.378(6) . ?
C63 C68 1.386(5) . ?
C63 H63 0.9500 . ?
C64 C65 1.377(6) . ?
C64 H64 0.9500 . ?
C65 C66 1.385(5) . ?
C65 H65 0.9500 . ?
C66 C67 1.374(6) . ?
C66 H66 0.9500 . ?
C67 C68 1.380(6) . ?
C67 H67 0.9500 . ?
C68 H68 0.9500 . ?
C69 C74 1.363(11) . ?
C69 C70 1.396(11) . ?
C69 H69 0.9500 . ?
C70 C71 1.296(14) . ?
C70 H70 0.9500 . ?
C71 C72 1.414(12) . ?
C71 H71 0.9500 . ?
C72 C73 1.380(12) . ?
C72 H72 0.9500 . ?
C74 C73 1.397(12) . ?
C74 H74 0.9500 . ?
C73 H73 0.9500 . ?
C69' C73' 1.371(14) . ?
C69' C70' 1.427(15) . ?
C69' H69' 0.9500 . ?
C70' C71' 1.291(18) . ?
C70' H70' 0.9500 . ?
C71' C72' 1.379(15) . ?
C71' H71' 0.9500 . ?
C72' C74' 1.357(15) . ?
C72' H72' 0.9500 . ?
C73' C74' 1.431(16) . ?
C73' H73' 0.9500 . ?
C74' H74' 0.9500 . ?
C75 C80 1.360(14) . ?
C75 C76 1.383(15) . ?
C75 H75 0.9500 . ?
C76 C77 1.359(14) . ?
C76 H76 0.9500 . ?
C77 C78 1.387(12) . ?
C77 H77 0.9500 . ?
C78 C79 1.377(11) . ?
C78 H78 0.9500 . ?
C79 C80 1.350(11) . ?
C79 H79 0.9500 . ?
C80 H80 0.9500 . ?
C75' C80' 1.356(16) . ?
C75' C76' 1.379(19) . ?
C75' H75' 0.9500 . ?
C76' C77' 1.348(18) . ?
C76' H76' 0.9500 . ?
C77' C78' 1.368(16) . ?
C77' H77' 0.9500 . ?
C78' C79' 1.396(14) . ?
C78' H78' 0.9500 . ?
C79' C80' 1.350(14) . ?
C79' H79' 0.9500 . ?
C80' H80' 0.9500 . ?

loop_
_geom_torsion_atom_site_label_1
_geom_torsion_atom_site_label_2
_geom_torsion_atom_site_label_3
_geom_torsion_atom_site_label_4
_geom_torsion
_geom_torsion_site_symmetry_1
_geom_torsion_site_symmetry_2
_geom_torsion_site_symmetry_3
_geom_torsion_site_symmetry_4
_geom_torsion_publ_flag
Ti2 O1 C9 C10 -51.0(3) . . . . ?
Ti1 O1 C9 C10 173.05(19) . . . . ?
Ti2 O1 C9 C14 130.6(2) . . . . ?
Ti1 O1 C9 C14 -5.4(3) . . . . ?
O1 C9 C10 C11 -178.2(3) . . . . ?
C14 C9 C10 C11 0.3(4) . . . . ?
C9 C10 C11 C12 0.8(5) . . . . ?
C10 C11 C12 C13 -0.9(5) . . . . ?
O1 C9 C14 C13 177.3(2) . . . . ?
C10 C9 C14 C13 -1.2(4) . . . . ?
O1 C9 C14 P1 -2.6(3) . . . . ?
C10 C9 C14 P1 178.9(2) . . . . ?
C21 P1 C14 C13 -40.9(3) . . . . ?
C15 P1 C14 C13 71.3(3) . . . . ?
Ti1 P1 C14 C13 -172.9(2) . . . . ?
C21 P1 C14 C9 138.9(2) . . . . ?
C15 P1 C14 C9 -108.8(2) . . . . ?
Ti1 P1 C14 C9 7.0(2) . . . . ?
C11 C12 C13 C14 0.0(4) . . . . ?
C9 C14 C13 C12 1.1(4) . . . . ?
P1 C14 C13 C12 -179.1(2) . . . . ?
C14 P1 C15 C16 33.1(3) . . . . ?
C21 P1 C15 C16 147.5(2) . . . . ?
Ti1 P1 C15 C16 -76.7(2) . . . . ?
C14 P1 C15 C20 -154.5(2) . . . . ?
C21 P1 C15 C20 -40.1(3) . . . . ?
Ti1 P1 C15 C20 95.6(2) . . . . ?
C20 C15 C16 C17 0.0(4) . . . . ?
P1 C15 C16 C17 172.3(2) . . . . ?
C15 C16 C17 C18 0.2(5) . . . . ?
C16 C17 C18 C19 0.3(5) . . . . ?
C20 C19 C18 C17 -1.0(5) . . . . ?
C18 C19 C20 C15 1.2(5) . . . . ?
C16 C15 C20 C19 -0.7(4) . . . . ?
P1 C15 C20 C19 -173.1(2) . . . . ?
C23 C22 C21 C26 1.3(4) . . . . ?
C23 C22 C21 P1 -179.4(2) . . . . ?
C14 P1 C21 C26 -104.1(2) . . . . ?
C15 P1 C21 C26 142.1(2) . . . . ?
Ti1 P1 C21 C26 14.3(3) . . . . ?
C14 P1 C21 C22 76.6(3) . . . . ?
C15 P1 C21 C22 -37.2(3) . . . . ?
Ti1 P1 C21 C22 -164.98(19) . . . . ?
C21 C22 C23 C24 -0.3(4) . . . . ?
C22 C23 C24 C25 -0.2(5) . . . . ?
C22 C21 C26 C25 -1.9(4) . . . . ?
P1 C21 C26 C25 178.8(2) . . . . ?
C23 C24 C25 C26 -0.3(5) . . . . ?
C21 C26 C25 C24 1.4(4) . . . . ?
Ti1 O2 C27 C28 158.4(2) . . . . ?
Ti2 O2 C27 C28 -75.6(3) . . . . ?
Ti1 O2 C27 C32 -21.3(4) . . . . ?
Ti2 O2 C27 C32 104.6(3) . . . . ?
O2 C27 C28 C29 177.9(3) . . . . ?
C32 C27 C28 C29 -2.3(4) . . . . ?
C27 C28 C29 C30 0.8(5) . . . . ?
C28 C29 C30 C31 1.1(5) . . . . ?
C29 C30 C31 C32 -1.6(5) . . . . ?
C30 C31 C32 C27 0.1(5) . . . . ?
C30 C31 C32 P2 -180.0(2) . . . . ?
O2 C27 C32 C31 -178.4(3) . . . . ?
C28 C27 C32 C31 1.9(4) . . . . ?
O2 C27 C32 P2 1.7(4) . . . . ?
C28 C27 C32 P2 -178.1(2) . . . . ?
C33 P2 C32 C31 69.5(3) . . . . ?
C39 P2 C32 C31 -40.7(3) . . . . ?
Ti1 P2 C32 C31 -168.9(2) . . . . ?
C33 P2 C32 C27 -110.5(2) . . . . ?
C39 P2 C32 C27 139.2(2) . . . . ?
Ti1 P2 C32 C27 11.1(2) . . . . ?
C32 P2 C33 C38 179.6(2) . . . . ?
C39 P2 C33 C38 -72.0(3) . . . . ?
Ti1 P2 C33 C38 73.9(2) . . . . ?
C32 P2 C33 C34 4.1(3) . . . . ?
C39 P2 C33 C34 112.5(3) . . . . ?
Ti1 P2 C33 C34 -101.5(2) . . . . ?
C38 C33 C34 C35 0.8(4) . . . . ?
P2 C33 C34 C35 176.3(2) . . . . ?
C33 C34 C35 C36 0.6(5) . . . . ?
C34 C35 C36 C37 -0.7(5) . . . . ?
C35 C36 C37 C38 -0.6(5) . . . . ?
C36 C37 C38 C33 2.1(5) . . . . ?
C34 C33 C38 C37 -2.2(4) . . . . ?
P2 C33 C38 C37 -177.7(2) . . . . ?
C32 P2 C39 C40 136.1(3) . . . . ?
C33 P2 C39 C40 25.8(3) . . . . ?
Ti1 P2 C39 C40 -117.1(3) . . . . ?
C32 P2 C39 C44 -46.5(4) . . . . ?
C33 P2 C39 C44 -156.8(4) . . . . ?
Ti1 P2 C39 C44 60.3(4) . . . . ?
C44 C39 C40 C41 -1.7(6) . . . . ?
P2 C39 C40 C41 175.7(3) . . . . ?
C39 C40 C41 C42 1.5(6) . . . . ?
C40 C41 C42 C43 0.6(7) . . . . ?
C41 C42 C43 C44 -2.5(9) . . . . ?
C40 C39 C44 C43 -0.2(8) . . . . ?
P2 C39 C44 C43 -177.7(5) . . . . ?
C42 C43 C44 C39 2.3(10) . . . . ?
Ti1 O3 C45 C46 58.7(4) . . . . ?
Ti2 O3 C45 C46 -164.2(2) . . . . ?
Ti1 O3 C45 C50 -123.1(3) . . . . ?
Ti2 O3 C45 C50 14.0(4) . . . . ?
O3 C45 C46 C47 177.6(3) . . . . ?
C50 C45 C46 C47 -0.6(5) . . . . ?
C45 C46 C47 C48 0.4(5) . . . . ?
C46 C47 C48 C49 0.4(6) . . . . ?
C47 C48 C49 C50 -1.0(6) . . . . ?
C48 C49 C50 C45 0.8(5) . . . . ?
C48 C49 C50 P3 179.6(3) . . . . ?
O3 C45 C50 C49 -178.2(3) . . . . ?
C46 C45 C50 C49 0.0(4) . . . . ?
O3 C45 C50 P3 2.9(4) . . . . ?
C46 C45 C50 P3 -178.9(2) . . . . ?
C57 P3 C50 C49 -66.8(4) . . . . ?
C51' P3 C50 C49 31.8(5) . . . . ?
C51 P3 C50 C49 43.9(4) . . . . ?
C57' P3 C50 C49 -76.2(5) . . . . ?
Ti2 P3 C50 C49 167.2(3) . . . . ?
C57 P3 C50 C45 112.0(3) . . . . ?
C51' P3 C50 C45 -149.4(4) . . . . ?
C51 P3 C50 C45 -137.3(3) . . . . ?
C57' P3 C50 C45 102.6(5) . . . . ?
Ti2 P3 C50 C45 -14.0(2) . . . . ?
C57 P3 C51 C52 -131.7(12) . . . . ?
C50 P3 C51 C52 120.8(11) . . . . ?
Ti2 P3 C51 C52 9.3(12) . . . . ?
C57 P3 C51 C56 44.0(7) . . . . ?
C50 P3 C51 C56 -63.5(6) . . . . ?
Ti2 P3 C51 C56 -175.0(5) . . . . ?
C56 C51 C52 C53 6(2) . . . . ?
P3 C51 C52 C53 -178.3(12) . . . . ?
C51 C52 C53 C54 -3(3) . . . . ?
C52 C53 C54 C55 -0.6(19) . . . . ?
C53 C54 C55 C56 0.8(13) . . . . ?
C54 C55 C56 C51 2.4(11) . . . . ?
C52 C51 C56 C55 -5.7(14) . . . . ?
P3 C51 C56 C55 178.5(6) . . . . ?
C50 P3 C51' C52' 100.1(17) . . . . ?
C57' P3 C51' C52' -150.0(17) . . . . ?
Ti2 P3 C51' C52' -21.6(19) . . . . ?
C50 P3 C51' C56' -70.7(11) . . . . ?
C57' P3 C51' C56' 39.2(13) . . . . ?
Ti2 P3 C51' C56' 167.7(8) . . . . ?
C56' C51' C52' C53' -1(4) . . . . ?
P3 C51' C52' C53' -172(2) . . . . ?
C51' C52' C53' C54' 3(4) . . . . ?
C52' C53' C54' C55' -5(3) . . . . ?
C53' C54' C55' C56' 5(2) . . . . ?
C52' C51' C56' C55' 1(2) . . . . ?
P3 C51' C56' C55' 171.0(9) . . . . ?
C54' C55' C56' C51' -3.1(17) . . . . ?
C50 P3 C57 C58 145.8(6) . . . . ?
C51 P3 C57 C58 36.8(8) . . . . ?
Ti2 P3 C57 C58 -102.6(6) . . . . ?
C50 P3 C57 C62 -40.4(8) . . . . ?
C51 P3 C57 C62 -149.3(8) . . . . ?
Ti2 P3 C57 C62 71.3(9) . . . . ?
C62 C57 C58 C59 -0.2(12) . . . . ?
P3 C57 C58 C59 173.7(6) . . . . ?
C57 C58 C59 C60 -0.9(11) . . . . ?
C58 C59 C60 C61 -0.5(14) . . . . ?
C59 C60 C61 C62 3.0(18) . . . . ?
C60 C61 C62 C57 -4(2) . . . . ?
C58 C57 C62 C61 2.7(17) . . . . ?
P3 C57 C62 C61 -171.3(10) . . . . ?
C62' C57' C58' C59' 2(2) . . . . ?
P3 C57' C58' C59' 175.9(9) . . . . ?
C57' C58' C59' C60' 2.1(18) . . . . ?
C58' C59' C60' C61' -2(2) . . . . ?
C59' C60' C61' C62' -1(3) . . . . ?
C60' C61' C62' C57' 5(3) . . . . ?
C58' C57' C62' C61' -5(3) . . . . ?
P3 C57' C62' C61' -179.4(17) . . . . ?
C68 C63 C64 C65 -0.1(6) . . . . ?
C63 C64 C65 C66 -0.5(5) . . . . ?
C64 C65 C66 C67 0.9(5) . . . . ?
C65 C66 C67 C68 -0.6(5) . . . . ?
C66 C67 C68 C63 -0.1(6) . . . . ?
C64 C63 C68 C67 0.4(6) . . . . ?
C74 C69 C70 C71 -2.5(14) . . . . ?
C69 C70 C71 C72 4.0(15) . . . . ?
C70 C71 C72 C73 -5.2(15) . . . . ?
C70 C69 C74 C73 2.1(14) . . . . ?
C71 C72 C73 C74 4.6(15) . . . . ?
C69 C74 C73 C72 -3.2(15) . . . . ?
C73' C69' C70' C71' 3(2) . . . . ?
C69' C70' C71' C72' -3(2) . . . . ?
C70' C71' C72' C74' 1(2) . . . . ?
C70' C69' C73' C74' -1(2) . . . . ?
C71' C72' C74' C73' 0(2) . . . . ?
C69' C73' C74' C72' -1(2) . . . . ?
C80 C75 C76 C77 0(3) . . . . ?
C75 C76 C77 C78 3(2) . . . . ?
C76 C77 C78 C79 -4.6(19) . . . . ?
C77 C78 C79 C80 3.0(17) . . . . ?
C78 C79 C80 C75 0(2) . . . . ?
C76 C75 C80 C79 -1(3) . . . . ?
C80' C75' C76' C77' 8(5) . . . . ?
C75' C76' C77' C78' -2(4) . . . . ?
C76' C77' C78' C79' -1(3) . . . . ?
C77' C78' C79' C80' -1(3) . . . . ?
C78' C79' C80' C75' 6(3) . . . . ?
C76' C75' C80' C79' -10(5) . . . . ?
